data_4035281
loop_
_publ_author_name
'Wei, Liang'
'Li, Qing-Hua'
'Wang, Chun-Jiang'

_publ_section_title
;
 Copper(I)-Catalyzed Asymmetric 1,3-Dipolar Cycloaddition of Azomethine
 Ylides with Fluorinated Imines: The Expanded Scope and Mechanism
 Insights.
;
_journal_issue 19
_journal_name_full 'The Journal of organic chemistry'
_journal_page_first 11814
_journal_page_last 11824
_journal_paper_doi 10.1021/acs.joc.8b01743
_journal_volume 83
_journal_year 2018
_chemical_absolute_configuration 11R,12R,13R
_chemical_formula_sum 'C23 H21 Br F2 N2 O3'
_chemical_formula_weight 491.33
_space_group_IT_number 4
_space_group_name_Hall 'P 2yb'
_space_group_name_H-M_alt 'P 1 21 1'
_symmetry_cell_setting monoclinic
_symmetry_space_group_name_H-M 'P 1 21 1'
_atom_sites_solution_hydrogens geom
_atom_sites_solution_primary direct
_atom_sites_solution_secondary difmap
_audit_creation_method SHELXL-97
_cell_angle_alpha 90.00
_cell_angle_beta 102.554(2)
_cell_angle_gamma 90.00
_cell_formula_units_Z 2
_cell_length_a 9.3652(17)
_cell_length_b 10.803(2)
_cell_length_c 11.038(2)
_cell_measurement_reflns_used 2015
_cell_measurement_temperature 293(2)
_cell_measurement_theta_max 20.12
_cell_measurement_theta_min 1.95
_cell_volume 1090.0(3)
_computing_cell_refinement 'Bruker SMART'
_computing_data_collection 'Bruker SMART'
_computing_data_reduction 'Bruker SAINT'
_computing_molecular_graphics 'Bruker SHELXTL'
_computing_publication_material 'Bruker SHELXTL'
_computing_structure_refinement 'SHELXL-97 (Sheldrick, 1997)'
_computing_structure_solution 'SHELXS-97 (Sheldrick, 1990)'
_diffrn_ambient_temperature 293(2)
_diffrn_measured_fraction_theta_full 0.992
_diffrn_measured_fraction_theta_max 0.992
_diffrn_measurement_device_type 'Bruker APEX-II CCD'
_diffrn_measurement_method '\f and \w scans'
_diffrn_radiation_monochromator graphite
_diffrn_radiation_source 'fine-focus sealed tube'
_diffrn_radiation_type MoK\a
_diffrn_radiation_wavelength 0.71073
_diffrn_reflns_av_R_equivalents 0.0195
_diffrn_reflns_av_sigmaI/netI 0.0780
_diffrn_reflns_limit_h_max 11
_diffrn_reflns_limit_h_min -11
_diffrn_reflns_limit_k_max 13
_diffrn_reflns_limit_k_min -13
_diffrn_reflns_limit_l_max 13
_diffrn_reflns_limit_l_min -7
_diffrn_reflns_number 6047
_diffrn_reflns_theta_full 26.00
_diffrn_reflns_theta_max 26.00
_diffrn_reflns_theta_min 2.67
_exptl_absorpt_coefficient_mu 1.930
_exptl_absorpt_correction_T_max 0.6238
_exptl_absorpt_correction_T_min 0.5771
_exptl_absorpt_correction_type multi-scan
_exptl_absorpt_process_details SADABS
_exptl_crystal_colour yellow
_exptl_crystal_density_diffrn 1.497
_exptl_crystal_density_method 'not measured'
_exptl_crystal_description block
_exptl_crystal_F_000 500
_exptl_crystal_size_max 0.32
_exptl_crystal_size_mid 0.28
_exptl_crystal_size_min 0.27
_refine_diff_density_max 0.468
_refine_diff_density_min -0.286
_refine_diff_density_rms 0.056
_refine_ls_abs_structure_details 'Flack H D (1983), Acta Cryst. A39, 876-881'
_refine_ls_abs_structure_Flack 0.010(11)
_refine_ls_extinction_method none
_refine_ls_goodness_of_fit_ref 1.011
_refine_ls_hydrogen_treatment constr
_refine_ls_matrix_type full
_refine_ls_number_parameters 282
_refine_ls_number_reflns 4037
_refine_ls_number_restraints 1
_refine_ls_restrained_S_all 1.011
_refine_ls_R_factor_all 0.0645
_refine_ls_R_factor_gt 0.0441
_refine_ls_shift/su_max 0.000
_refine_ls_shift/su_mean 0.000
_refine_ls_structure_factor_coef Fsqd
_refine_ls_weighting_details 'calc w=1/[\s^2^(Fo^2^)+(0.0528P)^2^+0.0000P] where P=(Fo^2^+2Fc^2^)/3'
_refine_ls_weighting_scheme calc
_refine_ls_wR_factor_gt 0.1100
_refine_ls_wR_factor_ref 0.1223
_reflns_number_gt 3020
_reflns_number_total 4037
_reflns_threshold_expression >2sigma(I)
_cod_data_source_file jo8b01743_si_001.cif
_cod_data_source_block 120509lqh_0m
_cod_depositor_comments
;
The following automatic conversions were performed:

data item '_symmetry_cell_setting' value 'Monoclinic' was changed to
'monoclinic' in accordance with the
/home/data/users/saulius/crontab/automatic-downloads/current/ACS/lib/dictionaries/cif_core.dic
dictionary named 'cif_core.dic' version 2.4.2 last updated on
2011-04-26.

Automatic conversion script
Id: cif_fix_values 6909 2019-04-08 15:41:33Z antanas 
;
_cod_original_sg_symbol_H-M P2(1)
_cod_database_code 4035281

loop_
_symmetry_equiv_pos_as_xyz
'x, y, z'
'-x, y+1/2, -z'

loop_
_atom_site_label
_atom_site_type_symbol
_atom_site_fract_x
_atom_site_fract_y
_atom_site_fract_z
_atom_site_U_iso_or_equiv
_atom_site_adp_type
_atom_site_occupancy
_atom_site_symmetry_multiplicity
_atom_site_calc_flag
_atom_site_refinement_flags
Br1 Br 0.16226(5) 0.95762(5) 0.54318(5) 0.0827(2) Uani 1 1 d .
C1 C -0.1030(5) 0.4375(7) 0.0619(4) 0.0744(14) Uani 1 1 d .
H1 H -0.1132 0.5220 0.0463 0.089 Uiso 1 1 calc R
C2 C -0.1917(6) 0.3544(8) -0.0148(6) 0.095(2) Uani 1 1 d .
H2 H -0.2599 0.3834 -0.0830 0.114 Uiso 1 1 calc R
C3 C -0.1806(8) 0.2313(10) 0.0082(8) 0.120(3) Uani 1 1 d .
H3 H -0.2437 0.1772 -0.0431 0.144 Uiso 1 1 calc R
C4 C -0.0770(9) 0.1842(7) 0.1067(7) 0.100(2) Uani 1 1 d .
H4 H -0.0684 0.0991 0.1192 0.120 Uiso 1 1 calc R
C5 C 0.0164(6) 0.2668(5) 0.1889(5) 0.0692(14) Uani 1 1 d .
C6 C 0.1190(8) 0.2268(5) 0.2899(7) 0.0847(17) Uani 1 1 d .
H6 H 0.1276 0.1425 0.3069 0.102 Uiso 1 1 calc R
C7 C 0.2080(6) 0.3069(5) 0.3655(5) 0.0709(14) Uani 1 1 d .
H7 H 0.2773 0.2767 0.4324 0.085 Uiso 1 1 calc R
C8 C 0.1964(4) 0.4356(4) 0.3436(4) 0.0527(10) Uani 1 1 d .
C9 C 0.0959(4) 0.4773(4) 0.2443(4) 0.0527(10) Uani 1 1 d .
H9 H 0.0877 0.5619 0.2284 0.063 Uiso 1 1 calc R
C10 C 0.0035(5) 0.3938(4) 0.1645(4) 0.0567(11) Uani 1 1 d .
C11 C 0.2899(4) 0.5197(4) 0.4350(4) 0.0506(10) Uani 1 1 d .
H11 H 0.3860 0.4809 0.4633 0.061 Uiso 1 1 calc R
C12 C 0.2707(4) 0.6607(4) 0.5919(4) 0.0522(10) Uani 1 1 d .
H12 H 0.1940 0.6976 0.6283 0.063 Uiso 1 1 calc R
C13 C 0.2932(4) 0.7380(4) 0.4802(4) 0.0442(9) Uani 1 1 d .
H13 H 0.3822 0.7880 0.5039 0.053 Uiso 1 1 calc R
C14 C 0.1633(4) 0.8209(4) 0.4316(4) 0.0536(10) Uani 1 1 d .
C15 C 0.4121(5) 0.6513(5) 0.6883(5) 0.0595(11) Uani 1 1 d .
C16 C 0.5504(10) 0.7271(14) 0.8747(7) 0.172(5) Uani 1 1 d .
H16A H 0.5708 0.6426 0.8996 0.258 Uiso 1 1 calc R
H16B H 0.5346 0.7745 0.9441 0.258 Uiso 1 1 calc R
H16C H 0.6319 0.7608 0.8459 0.258 Uiso 1 1 calc R
C17 C 0.4238(4) 0.6642(4) 0.3225(4) 0.0446(9) Uani 1 1 d .
C18 C 0.4788(4) 0.5664(4) 0.2668(4) 0.0547(10) Uani 1 1 d .
H18 H 0.4413 0.4873 0.2720 0.066 Uiso 1 1 calc R
C19 C 0.5896(5) 0.5843(4) 0.2028(4) 0.0581(11) Uani 1 1 d .
H19 H 0.6242 0.5171 0.1650 0.070 Uiso 1 1 calc R
C20 C 0.6483(5) 0.6980(4) 0.1945(4) 0.0534(10) Uani 1 1 d .
C21 C 0.5916(5) 0.7974(4) 0.2462(4) 0.0502(10) Uani 1 1 d .
H21 H 0.6278 0.8764 0.2381 0.060 Uiso 1 1 calc R
C22 C 0.4805(5) 0.7808(4) 0.3107(4) 0.0480(10) Uani 1 1 d .
H22 H 0.4441 0.8487 0.3460 0.058 Uiso 1 1 calc R
C23 C 0.8215(6) 0.8239(6) 0.1232(6) 0.0835(16) Uani 1 1 d .
H23A H 0.7543 0.8743 0.0656 0.125 Uiso 1 1 calc R
H23B H 0.9105 0.8143 0.0945 0.125 Uiso 1 1 calc R
H23C H 0.8424 0.8629 0.2033 0.125 Uiso 1 1 calc R
F1 F 0.1654(3) 0.8680(3) 0.3195(2) 0.0686(7) Uani 1 1 d .
F2 F 0.0304(3) 0.7589(3) 0.4171(3) 0.0748(8) Uani 1 1 d .
N2 N 0.2260(4) 0.5405(4) 0.5419(3) 0.0583(9) Uani 1 1 d .
H1N H 0.1709 0.4895 0.5704 0.070 Uiso 1 1 calc R
N3 N 0.3113(3) 0.6458(3) 0.3888(3) 0.0461(7) Uani 1 1 d .
O1 O 0.5099(5) 0.5849(5) 0.6819(6) 0.133(2) Uani 1 1 d .
O2 O 0.4187(6) 0.7320(8) 0.7741(4) 0.142(3) Uani 1 1 d .
O3 O 0.7589(3) 0.7071(4) 0.1323(4) 0.0719(9) Uani 1 1 d .

loop_
_atom_site_aniso_label
_atom_site_aniso_U_11
_atom_site_aniso_U_22
_atom_site_aniso_U_33
_atom_site_aniso_U_23
_atom_site_aniso_U_13
_atom_site_aniso_U_12
Br1 0.0785(3) 0.0957(4) 0.0730(3) -0.0140(3) 0.0146(2) 0.0269(3)
C1 0.061(3) 0.099(4) 0.066(3) -0.028(3) 0.019(2) -0.005(3)
C2 0.071(4) 0.126(6) 0.089(4) -0.053(4) 0.022(3) -0.020(4)
C3 0.094(5) 0.167(9) 0.110(6) -0.078(6) 0.046(5) -0.067(5)
C4 0.119(5) 0.089(4) 0.108(5) -0.043(4) 0.058(5) -0.046(4)
C5 0.075(3) 0.070(3) 0.073(3) -0.017(3) 0.039(3) -0.022(3)
C6 0.111(5) 0.054(3) 0.094(4) -0.008(3) 0.034(4) -0.020(3)
C7 0.076(3) 0.059(3) 0.078(3) 0.011(3) 0.017(3) -0.001(2)
C8 0.047(2) 0.054(3) 0.060(2) -0.001(2) 0.0177(19) -0.0071(19)
C9 0.053(2) 0.055(3) 0.054(2) -0.007(2) 0.0180(19) -0.0040(19)
C10 0.051(2) 0.069(3) 0.056(3) -0.014(2) 0.025(2) -0.0110(19)
C11 0.040(2) 0.056(2) 0.055(2) 0.010(2) 0.0091(18) -0.0024(18)
C12 0.042(2) 0.073(3) 0.043(2) 0.004(2) 0.0110(18) -0.0051(19)
C13 0.0360(19) 0.055(2) 0.041(2) 0.0038(18) 0.0070(17) -0.0059(16)
C14 0.047(2) 0.070(3) 0.044(2) 0.002(2) 0.0096(19) 0.008(2)
C15 0.056(3) 0.064(3) 0.052(3) 0.003(2) -0.003(2) -0.013(2)
C16 0.112(6) 0.309(16) 0.068(4) -0.048(7) -0.037(4) 0.008(8)
C17 0.0398(19) 0.054(2) 0.039(2) 0.0036(18) 0.0051(17) 0.0008(17)
C18 0.051(2) 0.055(2) 0.061(3) -0.002(2) 0.018(2) 0.0014(18)
C19 0.058(3) 0.063(3) 0.058(3) -0.003(2) 0.023(2) 0.008(2)
C20 0.043(2) 0.072(3) 0.048(2) 0.002(2) 0.0157(19) 0.002(2)
C21 0.050(2) 0.051(2) 0.049(2) 0.0047(19) 0.0106(19) -0.0109(18)
C22 0.051(2) 0.048(2) 0.047(2) -0.0024(19) 0.0159(19) -0.0041(18)
C23 0.065(3) 0.113(4) 0.080(4) 0.011(3) 0.032(3) -0.016(3)
F1 0.0677(15) 0.0870(17) 0.0503(14) 0.0128(14) 0.0111(12) 0.0174(14)
F2 0.0616(16) 0.0901(19) 0.0716(17) 0.0028(16) 0.0117(14) 0.0001(14)
N2 0.061(2) 0.067(2) 0.050(2) 0.0018(19) 0.0189(17) -0.0198(18)
N3 0.0434(18) 0.0512(18) 0.0437(18) 0.0043(16) 0.0095(15) -0.0023(14)
O1 0.082(3) 0.103(3) 0.178(6) -0.043(4) -0.050(3) 0.024(3)
O2 0.097(3) 0.245(7) 0.065(3) -0.046(4) -0.023(3) 0.047(4)
O3 0.0565(17) 0.090(2) 0.079(2) 0.0049(19) 0.0356(17) -0.0011(17)

loop_
_atom_type_symbol
_atom_type_description
_atom_type_scat_dispersion_real
_atom_type_scat_dispersion_imag
_atom_type_scat_source
C C 0.0033 0.0016 'International Tables Vol C Tables 4.2.6.8 and 6.1.1.4'
H H 0.0000 0.0000 'International Tables Vol C Tables 4.2.6.8 and 6.1.1.4'
N N 0.0061 0.0033 'International Tables Vol C Tables 4.2.6.8 and 6.1.1.4'
O O 0.0106 0.0060 'International Tables Vol C Tables 4.2.6.8 and 6.1.1.4'
F F 0.0171 0.0103 'International Tables Vol C Tables 4.2.6.8 and 6.1.1.4'
Br Br -0.2901 2.4595 'International Tables Vol C Tables 4.2.6.8 and 6.1.1.4'

loop_
_geom_angle_atom_site_label_1
_geom_angle_atom_site_label_2
_geom_angle_atom_site_label_3
_geom_angle
C2 C1 C10 119.9(6)
C2 C1 H1 120.0
C10 C1 H1 120.0
C3 C2 C1 120.8(7)
C3 C2 H2 119.6
C1 C2 H2 119.6
C2 C3 C4 121.3(6)
C2 C3 H3 119.4
C4 C3 H3 119.4
C3 C4 C5 119.7(7)
C3 C4 H4 120.1
C5 C4 H4 120.1
C6 C5 C10 118.8(5)
C6 C5 C4 122.9(6)
C10 C5 C4 118.4(6)
C7 C6 C5 121.8(5)
C7 C6 H6 119.1
C5 C6 H6 119.1
C6 C7 C8 120.6(5)
C6 C7 H7 119.7
C8 C7 H7 119.7
C9 C8 C7 118.7(4)
C9 C8 C11 123.1(4)
C7 C8 C11 118.1(4)
C8 C9 C10 120.9(4)
C8 C9 H9 119.6
C10 C9 H9 119.6
C5 C10 C1 119.8(5)
C5 C10 C9 119.3(5)
C1 C10 C9 120.9(5)
N2 C11 N3 104.3(3)
N2 C11 C8 111.0(3)
N3 C11 C8 115.5(3)
N2 C11 H11 108.6
N3 C11 H11 108.6
C8 C11 H11 108.6
N2 C12 C15 110.3(4)
N2 C12 C13 105.1(3)
C15 C12 C13 110.4(3)
N2 C12 H12 110.3
C15 C12 H12 110.3
C13 C12 H12 110.3
N3 C13 C14 111.5(3)
N3 C13 C12 103.9(3)
C14 C13 C12 111.4(3)
N3 C13 H13 110.0
C14 C13 H13 110.0
C12 C13 H13 110.0
F1 C14 F2 105.6(3)
F1 C14 C13 112.3(3)
F2 C14 C13 112.8(3)
F1 C14 Br1 107.6(3)
F2 C14 Br1 108.3(3)
C13 C14 Br1 110.1(3)
O1 C15 O2 123.2(5)
O1 C15 C12 124.9(5)
O2 C15 C12 111.7(5)
O2 C16 H16A 109.5
O2 C16 H16B 109.5
H16A C16 H16B 109.5
O2 C16 H16C 109.5
H16A C16 H16C 109.5
H16B C16 H16C 109.5
C18 C17 C22 117.9(4)
C18 C17 N3 120.9(4)
C22 C17 N3 121.2(4)
C17 C18 C19 120.9(4)
C17 C18 H18 119.6
C19 C18 H18 119.6
C20 C19 C18 121.3(4)
C20 C19 H19 119.4
C18 C19 H19 119.4
C19 C20 O3 117.6(4)
C19 C20 C21 118.7(4)
O3 C20 C21 123.7(4)
C20 C21 C22 120.6(4)
C20 C21 H21 119.7
C22 C21 H21 119.7
C17 C22 C21 120.6(4)
C17 C22 H22 119.7
C21 C22 H22 119.7
O3 C23 H23A 109.5
O3 C23 H23B 109.5
H23A C23 H23B 109.5
O3 C23 H23C 109.5
H23A C23 H23C 109.5
H23B C23 H23C 109.5
C12 N2 C11 108.4(3)
C12 N2 H1N 125.8
C11 N2 H1N 125.8
C17 N3 C13 118.3(3)
C17 N3 C11 118.4(3)
C13 N3 C11 110.3(3)
C15 O2 C16 115.6(7)
C20 O3 C23 118.4(4)

loop_
_geom_bond_atom_site_label_1
_geom_bond_atom_site_label_2
_geom_bond_distance
Br1 C14 1.925(4)
C1 C2 1.380(8)
C1 C10 1.417(7)
C1 H1 0.9300
C2 C3 1.354(13)
C2 H2 0.9300
C3 C4 1.387(12)
C3 H3 0.9300
C4 C5 1.429(8)
C4 H4 0.9300
C5 C6 1.374(9)
C5 C10 1.398(7)
C6 C7 1.355(8)
C6 H6 0.9300
C7 C8 1.412(7)
C7 H7 0.9300
C8 C9 1.356(6)
C8 C11 1.492(6)
C9 C10 1.417(6)
C9 H9 0.9300
C11 N2 1.452(6)
C11 N3 1.483(5)
C11 H11 0.9800
C12 N2 1.438(6)
C12 C15 1.511(6)
C12 C13 1.542(6)
C12 H12 0.9800
C13 N3 1.453(5)
C13 C14 1.511(6)
C13 H13 0.9800
C14 F1 1.342(5)
C14 F2 1.392(5)
C15 O1 1.178(7)
C15 O2 1.279(8)
C16 O2 1.470(8)
C16 H16A 0.9600
C16 H16B 0.9600
C16 H16C 0.9600
C17 C18 1.378(6)
C17 C22 1.385(6)
C17 N3 1.421(5)
C18 C19 1.389(6)
C18 H18 0.9300
C19 C20 1.357(7)
C19 H19 0.9300
C20 O3 1.365(5)
C20 C21 1.376(7)
C21 C22 1.394(6)
C21 H21 0.9300
C22 H22 0.9300
C23 O3 1.404(7)
C23 H23A 0.9600
C23 H23B 0.9600
C23 H23C 0.9600
N2 H1N 0.8600

loop_
_geom_torsion_atom_site_label_1
_geom_torsion_atom_site_label_2
_geom_torsion_atom_site_label_3
_geom_torsion_atom_site_label_4
_geom_torsion
C10 C1 C2 C3 1.5(9)
C1 C2 C3 C4 -2.1(11)
C2 C3 C4 C5 2.5(10)
C3 C4 C5 C6 178.5(6)
C3 C4 C5 C10 -2.2(9)
C10 C5 C6 C7 -0.4(9)
C4 C5 C6 C7 178.9(6)
C5 C6 C7 C8 0.9(9)
C6 C7 C8 C9 -1.0(7)
C6 C7 C8 C11 175.7(5)
C7 C8 C9 C10 0.5(6)
C11 C8 C9 C10 -176.0(4)
C6 C5 C10 C1 -179.1(5)
C4 C5 C10 C1 1.6(7)
C6 C5 C10 C9 -0.1(7)
C4 C5 C10 C9 -179.5(4)
C2 C1 C10 C5 -1.2(7)
C2 C1 C10 C9 179.8(5)
C8 C9 C10 C5 0.1(6)
C8 C9 C10 C1 179.0(4)
C9 C8 C11 N2 95.4(4)
C7 C8 C11 N2 -81.2(5)
C9 C8 C11 N3 -23.1(5)
C7 C8 C11 N3 160.4(4)
N2 C12 C13 N3 -20.0(4)
C15 C12 C13 N3 99.0(4)
N2 C12 C13 C14 100.2(4)
C15 C12 C13 C14 -140.9(4)
N3 C13 C14 F1 -50.6(5)
C12 C13 C14 F1 -166.3(3)
N3 C13 C14 F2 68.5(4)
C12 C13 C14 F2 -47.1(5)
N3 C13 C14 Br1 -170.4(3)
C12 C13 C14 Br1 73.9(4)
N2 C12 C15 O1 37.8(7)
C13 C12 C15 O1 -77.9(7)
N2 C12 C15 O2 -147.6(5)
C13 C12 C15 O2 96.7(6)
C22 C17 C18 C19 1.2(6)
N3 C17 C18 C19 -179.5(4)
C17 C18 C19 C20 0.8(7)
C18 C19 C20 O3 178.6(4)
C18 C19 C20 C21 -2.9(7)
C19 C20 C21 C22 2.8(7)
O3 C20 C21 C22 -178.7(4)
C18 C17 C22 C21 -1.2(6)
N3 C17 C22 C21 179.5(4)
C20 C21 C22 C17 -0.8(7)
C15 C12 N2 C11 -90.0(4)
C13 C12 N2 C11 29.0(4)
N3 C11 N2 C12 -26.1(4)
C8 C11 N2 C12 -151.1(4)
C18 C17 N3 C13 158.6(4)
C22 C17 N3 C13 -22.1(5)
C18 C17 N3 C11 21.1(5)
C22 C17 N3 C11 -159.6(4)
C14 C13 N3 C17 103.5(4)
C12 C13 N3 C17 -136.4(3)
C14 C13 N3 C11 -115.8(3)
C12 C13 N3 C11 4.3(4)
N2 C11 N3 C17 153.4(3)
C8 C11 N3 C17 -84.5(4)
N2 C11 N3 C13 12.7(4)
C8 C11 N3 C13 134.9(4)
O1 C15 O2 C16 -7.4(12)
C12 C15 O2 C16 177.9(7)
C19 C20 O3 C23 -179.7(5)
C21 C20 O3 C23 1.8(7)
